data_4129795
loop_
_publ_author_name
'Mo, Fanyang'
'Lim, Hee Nam'
'Dong, Guangbin'

_publ_section_title
;
 Bifunctional Ligand-Assisted Catalytic Ketone \a-Alkenylation with
 Internal Alkynes: Controlled Synthesis of Enones and Mechanistic Studies.
;
_journal_issue 49
_journal_name_full 'Journal of the American Chemical Society'
_journal_page_first 15518
_journal_page_last 15527
_journal_paper_doi 10.1021/jacs.5b10466
_journal_volume 137
_journal_year 2015
_chemical_formula_moiety 'C27 H26 N4 O6'
_chemical_formula_sum 'C27 H26 N4 O6'
_chemical_formula_weight 502.52
_space_group_IT_number 2
_space_group_name_Hall '-P 1'
_space_group_name_H-M_alt 'P -1'
_symmetry_cell_setting triclinic
_symmetry_space_group_name_H-M 'P -1'
_atom_sites_solution_hydrogens geom
_atom_sites_solution_primary direct
_atom_sites_solution_secondary difmap
_audit_creation_method SHELXL-97
_cell_angle_alpha 87.837(6)
_cell_angle_beta 72.486(6)
_cell_angle_gamma 84.691(6)
_cell_formula_units_Z 2
_cell_length_a 8.886(2)
_cell_length_b 11.910(3)
_cell_length_c 12.360(3)
_cell_measurement_reflns_used 3193
_cell_measurement_temperature 153(2)
_cell_measurement_theta_max 27.5
_cell_measurement_theta_min 2.0
_cell_volume 1242.0(5)
_computing_cell_refinement 'CrystalClear (Rigaku Inc., 2008)'
_computing_data_collection 'CrystalClear (Rigaku Inc., 2008)'
_computing_data_reduction 'CrystalClear (Rigaku Inc., 2008)'
_computing_molecular_graphics 'XP SHELXTL/PC, Siemens Analytical'
_computing_structure_refinement 'XL SHELXTL/PC, Siemens Analytical'
_computing_structure_solution
;

SIR97 - Altomare A., Burla M.C., Camalli M., Cascarano G.L., Giacovazzo C., 
Guagliardi A., Moliterni A.G.G., Polidori G.,Spagna R.
;
_diffrn_ambient_temperature 153(2)
_diffrn_measured_fraction_theta_full 0.994
_diffrn_measured_fraction_theta_max 0.994
_diffrn_measurement_device_type 'Rigaku SCX-Mini with Mercury 2 CCD'
_diffrn_measurement_method \w-scans
_diffrn_radiation_monochromator graphite
_diffrn_radiation_source 'fine-focus sealed tube'
_diffrn_radiation_type MoK\a
_diffrn_radiation_wavelength 0.71075
_diffrn_reflns_av_R_equivalents 0.0241
_diffrn_reflns_av_sigmaI/netI 0.0310
_diffrn_reflns_limit_h_max 11
_diffrn_reflns_limit_h_min -11
_diffrn_reflns_limit_k_max 15
_diffrn_reflns_limit_k_min -15
_diffrn_reflns_limit_l_max 16
_diffrn_reflns_limit_l_min -16
_diffrn_reflns_number 13221
_diffrn_reflns_theta_full 27.44
_diffrn_reflns_theta_max 27.44
_diffrn_reflns_theta_min 1.73
_exptl_absorpt_coefficient_mu 0.097
_exptl_absorpt_correction_T_max 1.00
_exptl_absorpt_correction_T_min 0.911
_exptl_absorpt_correction_type multi-scan
_exptl_absorpt_process_details
;
Abscor. T. Higashi (2001). The Rigaku Corporation, Tokyo, Japan.
;
_exptl_crystal_colour orange
_exptl_crystal_density_diffrn 1.344
_exptl_crystal_density_method 'not measured'
_exptl_crystal_description prisms
_exptl_crystal_F_000 528
_exptl_crystal_size_max 0.42
_exptl_crystal_size_mid 0.17
_exptl_crystal_size_min 0.14
_refine_diff_density_max 0.256
_refine_diff_density_min -0.275
_refine_diff_density_rms 0.041
_refine_ls_extinction_method none
_refine_ls_goodness_of_fit_ref 0.972
_refine_ls_hydrogen_treatment mixed
_refine_ls_matrix_type full
_refine_ls_number_parameters 340
_refine_ls_number_reflns 5645
_refine_ls_number_restraints 222
_refine_ls_restrained_S_all 0.957
_refine_ls_R_factor_all 0.0531
_refine_ls_R_factor_gt 0.0425
_refine_ls_shift/su_max 0.098
_refine_ls_shift/su_mean 0.021
_refine_ls_structure_factor_coef Fsqd
_refine_ls_weighting_details 'calc w=1/[\s^2^(Fo^2^)+(0.0609P)^2^+0.3823P] where P=(Fo^2^+2Fc^2^)/3'
_refine_ls_weighting_scheme calc
_refine_ls_wR_factor_gt 0.1093
_refine_ls_wR_factor_ref 0.1184
_reflns_number_gt 4597
_reflns_number_total 5645
_reflns_threshold_expression >2sigma(I)
_cod_data_source_file ja5b10466_si_016.cif
_cod_data_source_block shelxl
_cod_depositor_comments
;
The following automatic conversions were performed:

data item '_symmetry_cell_setting' value 'Triclinic' was changed to
'triclinic' in accordance with the
/home/saulius/struct/COD-crude-data/automatic-downloads/DataCite-retrospective/ACS/depositions/lib/dictionaries/cif_core.dic
dictionary named 'cif_core.dic' version 2.4.2 last updated on
2011-04-26.

Automatic conversion script
Id: cif_fix_values 6909 2019-04-08 15:41:33Z antanas 
;
_cod_original_cell_volume 1242.0(6)
_cod_original_sg_symbol_H-M P-1
_cod_database_code 4129795

loop_
_symmetry_equiv_pos_as_xyz
'x, y, z'
'-x, -y, -z'

loop_
_atom_site_label
_atom_site_type_symbol
_atom_site_fract_x
_atom_site_fract_y
_atom_site_fract_z
_atom_site_U_iso_or_equiv
_atom_site_adp_type
_atom_site_occupancy
_atom_site_symmetry_multiplicity
_atom_site_calc_flag
_atom_site_refinement_flags
C1 C 0.58062(15) 0.54152(10) 0.82784(10) 0.0241(3) Uani 1 1 d U
C2 C 0.45156(15) 0.47244(11) 0.86177(10) 0.0259(3) Uani 1 1 d U
C3 C 0.30380(15) 0.51257(12) 0.93167(11) 0.0290(3) Uani 1 1 d U
H3 H 0.2187 0.4655 0.9527 0.035 Uiso 1 1 calc R
C4 C 0.28286(15) 0.62186(12) 0.96995(11) 0.0285(3) Uani 1 1 d U
C5 C 0.40647(15) 0.69323(11) 0.94043(11) 0.0272(3) Uani 1 1 d U
H5 H 0.3896 0.7680 0.9685 0.033 Uiso 1 1 calc R
C6 C 0.55203(15) 0.65393(11) 0.87055(10) 0.0255(3) Uani 1 1 d U
H6 H 0.6355 0.7024 0.8501 0.031 Uiso 1 1 calc R
C7 C 0.98083(15) 0.53241(10) 0.67093(10) 0.0247(3) Uani 1 1 d U
C8 C 1.02924(17) 0.40820(11) 0.64346(12) 0.0327(3) Uani 1 1 d U
H8A H 0.9697 0.3803 0.5954 0.039 Uiso 1 1 calc R
H8B H 1.0104 0.3618 0.7137 0.039 Uiso 1 1 calc R
C9 C 1.20712(17) 0.40483(12) 0.57925(13) 0.0360(3) Uani 1 1 d U
H9A H 1.2644 0.3360 0.5998 0.043 Uiso 1 1 calc R
H9B H 1.2247 0.4059 0.4962 0.043 Uiso 1 1 calc R
C10 C 1.26379(16) 0.51097(11) 0.61609(12) 0.0304(3) Uani 1 1 d U
H10A H 1.2916 0.4972 0.6875 0.036 Uiso 1 1 calc R
H10B H 1.3570 0.5363 0.5566 0.036 Uiso 1 1 calc R
C11 C 1.12160(14) 0.59720(10) 0.63301(10) 0.0233(2) Uani 1 1 d U
C12 C 1.12508(14) 0.70865(10) 0.60766(10) 0.0220(2) Uani 1 1 d U
C13 C 0.97937(14) 0.78605(10) 0.60971(10) 0.0228(2) Uani 1 1 d U
H13A H 0.8986 0.7405 0.5972 0.027 Uiso 1 1 calc R
H13B H 1.0078 0.8406 0.5458 0.027 Uiso 1 1 calc R
C14 C 0.90627(14) 0.85160(10) 0.71956(10) 0.0219(2) Uani 1 1 d U
C15 C 0.92963(16) 0.81654(11) 0.82221(11) 0.0286(3) Uani 1 1 d U
H15 H 0.9978 0.7507 0.8242 0.034 Uiso 1 1 calc R
C16 C 0.85540(17) 0.87560(11) 0.92299(11) 0.0304(3) Uani 1 1 d U
H16 H 0.8734 0.8503 0.9922 0.037 Uiso 1 1 calc R
C17 C 0.75503(15) 0.97180(11) 0.92021(11) 0.0280(3) Uani 1 1 d U
C18 C 0.73054(16) 1.00896(11) 0.81785(12) 0.0316(3) Uani 1 1 d U
H18 H 0.6628 1.0751 0.8158 0.038 Uiso 1 1 calc R
C19 C 0.80497(15) 0.94939(11) 0.71935(11) 0.0267(3) Uani 1 1 d U
H19 H 0.7872 0.9752 0.6502 0.032 Uiso 1 1 calc R
C20 C 0.7040(2) 1.00350(14) 1.11842(12) 0.0417(4) Uani 1 1 d U
H20A H 0.6751 0.9264 1.1389 0.063 Uiso 1 1 calc R
H20B H 0.6407 1.0551 1.1782 0.063 Uiso 1 1 calc R
H20C H 0.8167 1.0071 1.1099 0.063 Uiso 1 1 calc R
C21 C 1.27912(14) 0.76031(10) 0.57317(10) 0.0220(2) Uani 1 1 d U
C22 C 1.33306(14) 0.81516(10) 0.46828(10) 0.0243(3) Uani 1 1 d U
H22 H 1.2673 0.8229 0.4200 0.029 Uiso 1 1 calc R
C23 C 1.48032(15) 0.85876(10) 0.43264(11) 0.0255(3) Uani 1 1 d U
H23 H 1.5152 0.8943 0.3604 0.031 Uiso 1 1 calc R
C24 C 1.57648(14) 0.84967(10) 0.50423(10) 0.0232(2) Uani 1 1 d U
C25 C 1.52282(15) 0.79836(11) 0.61107(11) 0.0255(3) Uani 1 1 d U
H25 H 1.5862 0.7944 0.6610 0.031 Uiso 1 1 calc R
C26 C 1.37761(15) 0.75342(11) 0.64396(10) 0.0250(3) Uani 1 1 d U
H26 H 1.3436 0.7171 0.7159 0.030 Uiso 1 1 calc R
C27 C 1.79197(17) 0.92780(13) 0.36451(12) 0.0358(3) Uani 1 1 d U
H27A H 1.7914 0.8708 0.3095 0.054 Uiso 1 1 calc R
H27B H 1.9011 0.9451 0.3543 0.054 Uiso 1 1 calc R
H27C H 1.7290 0.9965 0.3526 0.054 Uiso 1 1 calc R
N1 N 0.84292(12) 0.57816(9) 0.72617(9) 0.0255(2) Uani 1 1 d U
N2 N 0.72548(13) 0.50440(10) 0.75896(9) 0.0279(2) Uani 1 1 d U
N3 N 0.46811(14) 0.35521(10) 0.82678(10) 0.0323(3) Uani 1 1 d U
N4 N 0.12858(14) 0.66298(12) 1.04586(11) 0.0381(3) Uani 1 1 d U
O1 O 0.60190(13) 0.31107(8) 0.77617(9) 0.0411(3) Uani 1 1 d U
O2 O 0.35000(14) 0.30338(10) 0.84944(12) 0.0583(4) Uani 1 1 d U
O3 O 0.02341(13) 0.59791(13) 1.07317(12) 0.0631(4) Uani 1 1 d U
O4 O 0.11164(14) 0.75910(11) 1.08202(11) 0.0561(3) Uani 1 1 d U
O5 O 0.67397(13) 1.03539(8) 1.01395(8) 0.0381(2) Uani 1 1 d U
O6 O 1.72542(10) 0.88545(8) 0.47710(8) 0.0290(2) Uani 1 1 d U
H2N H 0.739(2) 0.4305(16) 0.7372(15) 0.046(5) Uiso 1 1 d .

loop_
_atom_site_aniso_label
_atom_site_aniso_U_11
_atom_site_aniso_U_22
_atom_site_aniso_U_33
_atom_site_aniso_U_23
_atom_site_aniso_U_13
_atom_site_aniso_U_12
C1 0.0254(6) 0.0260(6) 0.0208(6) -0.0003(5) -0.0075(5) -0.0002(5)
C2 0.0279(6) 0.0257(6) 0.0248(6) -0.0013(5) -0.0088(5) -0.0025(5)
C3 0.0252(6) 0.0356(7) 0.0271(6) 0.0015(5) -0.0091(5) -0.0045(5)
C4 0.0225(6) 0.0380(7) 0.0238(6) -0.0013(5) -0.0070(5) 0.0038(5)
C5 0.0294(7) 0.0269(6) 0.0258(6) -0.0012(5) -0.0104(5) 0.0031(5)
C6 0.0266(6) 0.0251(6) 0.0249(6) 0.0012(5) -0.0082(5) -0.0013(5)
C7 0.0278(6) 0.0232(6) 0.0219(6) -0.0040(4) -0.0062(5) 0.0008(5)
C8 0.0362(7) 0.0232(6) 0.0336(7) -0.0060(5) -0.0027(6) 0.0000(5)
C9 0.0344(8) 0.0277(7) 0.0409(8) -0.0094(6) -0.0049(6) 0.0058(6)
C10 0.0275(7) 0.0271(7) 0.0345(7) -0.0050(5) -0.0084(5) 0.0068(5)
C11 0.0228(6) 0.0240(6) 0.0216(6) -0.0055(4) -0.0053(5) 0.0032(5)
C12 0.0212(6) 0.0245(6) 0.0193(5) -0.0052(4) -0.0054(4) 0.0027(5)
C13 0.0209(6) 0.0233(6) 0.0239(6) -0.0022(5) -0.0071(5) 0.0019(4)
C14 0.0188(5) 0.0209(6) 0.0251(6) -0.0028(4) -0.0048(4) -0.0018(4)
C15 0.0308(7) 0.0256(6) 0.0286(6) -0.0047(5) -0.0097(5) 0.0073(5)
C16 0.0355(7) 0.0295(7) 0.0258(6) -0.0028(5) -0.0098(5) 0.0031(5)
C17 0.0278(6) 0.0246(6) 0.0288(6) -0.0078(5) -0.0038(5) -0.0007(5)
C18 0.0330(7) 0.0250(6) 0.0350(7) -0.0051(5) -0.0099(6) 0.0071(5)
C19 0.0282(6) 0.0236(6) 0.0292(6) -0.0013(5) -0.0109(5) 0.0010(5)
C20 0.0550(10) 0.0381(8) 0.0273(7) -0.0096(6) -0.0055(7) 0.0000(7)
C21 0.0209(6) 0.0206(6) 0.0232(6) -0.0046(4) -0.0055(5) 0.0035(4)
C22 0.0242(6) 0.0255(6) 0.0243(6) -0.0022(5) -0.0102(5) 0.0028(5)
C23 0.0264(6) 0.0250(6) 0.0232(6) 0.0012(5) -0.0057(5) 0.0015(5)
C24 0.0212(6) 0.0203(6) 0.0268(6) -0.0053(5) -0.0054(5) 0.0015(4)
C25 0.0239(6) 0.0293(6) 0.0248(6) -0.0031(5) -0.0104(5) 0.0017(5)
C26 0.0261(6) 0.0273(6) 0.0205(6) -0.0011(5) -0.0064(5) 0.0012(5)
C27 0.0311(7) 0.0375(8) 0.0356(7) 0.0048(6) -0.0043(6) -0.0084(6)
N1 0.0245(5) 0.0243(5) 0.0257(5) -0.0024(4) -0.0041(4) -0.0025(4)
N2 0.0268(6) 0.0235(5) 0.0301(6) -0.0052(4) -0.0025(4) -0.0034(4)
N3 0.0352(6) 0.0284(6) 0.0330(6) -0.0011(5) -0.0085(5) -0.0067(5)
N4 0.0253(6) 0.0521(8) 0.0353(6) -0.0073(6) -0.0079(5) 0.0033(5)
O1 0.0394(6) 0.0297(5) 0.0475(6) -0.0114(4) -0.0019(5) -0.0026(4)
O2 0.0416(7) 0.0384(6) 0.0883(10) -0.0116(6) -0.0041(6) -0.0180(5)
O3 0.0270(6) 0.0867(10) 0.0688(8) -0.0320(7) 0.0027(6) -0.0139(6)
O4 0.0406(7) 0.0470(7) 0.0665(8) -0.0153(6) 0.0034(6) 0.0095(5)
O5 0.0473(6) 0.0324(5) 0.0295(5) -0.0114(4) -0.0058(4) 0.0076(4)
O6 0.0239(5) 0.0317(5) 0.0315(5) 0.0022(4) -0.0077(4) -0.0054(4)

loop_
_atom_type_symbol
_atom_type_description
_atom_type_scat_dispersion_real
_atom_type_scat_dispersion_imag
_atom_type_scat_source
C C 0.0033 0.0016 'International Tables Vol C Tables 4.2.6.8 and 6.1.1.4'
H H 0.0000 0.0000 'International Tables Vol C Tables 4.2.6.8 and 6.1.1.4'
N N 0.0061 0.0033 'International Tables Vol C Tables 4.2.6.8 and 6.1.1.4'
O O 0.0106 0.0060 'International Tables Vol C Tables 4.2.6.8 and 6.1.1.4'

loop_
_geom_angle_atom_site_label_1
_geom_angle_atom_site_label_2
_geom_angle_atom_site_label_3
_geom_angle
N2 C1 C2 122.75(11)
N2 C1 C6 120.36(11)
C2 C1 C6 116.89(11)
C3 C2 C1 121.75(12)
C3 C2 N3 116.43(11)
C1 C2 N3 121.81(11)
C4 C3 C2 118.85(12)
C4 C3 H3 120.6
C2 C3 H3 120.6
C3 C4 C5 121.84(12)
C3 C4 N4 118.77(12)
C5 C4 N4 119.37(12)
C6 C5 C4 119.31(12)
C6 C5 H5 120.3
C4 C5 H5 120.3
C5 C6 C1 121.35(12)
C5 C6 H6 119.3
C1 C6 H6 119.3
N1 C7 C11 122.27(11)
N1 C7 C8 127.87(12)
C11 C7 C8 109.67(11)
C7 C8 C9 104.12(11)
C7 C8 H8A 110.9
C9 C8 H8A 110.9
C7 C8 H8B 110.9
C9 C8 H8B 110.9
H8A C8 H8B 109.0
C10 C9 C8 105.34(11)
C10 C9 H9A 110.7
C8 C9 H9A 110.7
C10 C9 H9B 110.7
C8 C9 H9B 110.7
H9A C9 H9B 108.8
C11 C10 C9 103.45(11)
C11 C10 H10A 111.1
C9 C10 H10A 111.1
C11 C10 H10B 111.1
C9 C10 H10B 111.1
H10A C10 H10B 109.0
C12 C11 C7 127.31(11)
C12 C11 C10 126.56(11)
C7 C11 C10 105.84(11)
C11 C12 C21 119.77(11)
C11 C12 C13 123.57(11)
C21 C12 C13 116.65(10)
C12 C13 C14 114.57(10)
C12 C13 H13A 108.6
C14 C13 H13A 108.6
C12 C13 H13B 108.6
C14 C13 H13B 108.6
H13A C13 H13B 107.6
C15 C14 C19 117.70(11)
C15 C14 C13 122.99(11)
C19 C14 C13 119.25(11)
C14 C15 C16 121.86(12)
C14 C15 H15 119.1
C16 C15 H15 119.1
C17 C16 C15 119.10(12)
C17 C16 H16 120.4
C15 C16 H16 120.4
O5 C17 C16 124.19(12)
O5 C17 C18 115.80(12)
C16 C17 C18 120.00(12)
C19 C18 C17 119.96(12)
C19 C18 H18 120.0
C17 C18 H18 120.0
C18 C19 C14 121.36(12)
C18 C19 H19 119.3
C14 C19 H19 119.3
O5 C20 H20A 109.5
O5 C20 H20B 109.5
H20A C20 H20B 109.5
O5 C20 H20C 109.5
H20A C20 H20C 109.5
H20B C20 H20C 109.5
C22 C21 C26 117.49(11)
C22 C21 C12 121.36(11)
C26 C21 C12 121.13(11)
C23 C22 C21 121.91(11)
C23 C22 H22 119.0
C21 C22 H22 119.0
C22 C23 C24 119.36(11)
C22 C23 H23 120.3
C24 C23 H23 120.3
O6 C24 C23 124.74(11)
O6 C24 C25 115.51(11)
C23 C24 C25 119.73(11)
C26 C25 C24 120.03(11)
C26 C25 H25 120.0
C24 C25 H25 120.0
C25 C26 C21 121.43(11)
C25 C26 H26 119.3
C21 C26 H26 119.3
O6 C27 H27A 109.5
O6 C27 H27B 109.5
H27A C27 H27B 109.5
O6 C27 H27C 109.5
H27A C27 H27C 109.5
H27B C27 H27C 109.5
C7 N1 N2 114.70(11)
C1 N2 N1 119.23(11)
C1 N2 H2N 116.9(11)
N1 N2 H2N 123.9(11)
O2 N3 O1 122.21(12)
O2 N3 C2 118.80(12)
O1 N3 C2 118.98(11)
O4 N4 O3 123.14(13)
O4 N4 C4 118.58(13)
O3 N4 C4 118.23(13)
C17 O5 C20 117.06(11)
C24 O6 C27 117.58(10)

loop_
_geom_bond_atom_site_label_1
_geom_bond_atom_site_label_2
_geom_bond_distance
C1 N2 1.3567(17)
C1 C2 1.4237(18)
C1 C6 1.4301(18)
C2 C3 1.3896(18)
C2 N3 1.4585(17)
C3 C4 1.379(2)
C3 H3 0.9500
C4 C5 1.4037(19)
C4 N4 1.4615(17)
C5 C6 1.3727(18)
C5 H5 0.9500
C6 H6 0.9500
C7 N1 1.2906(16)
C7 C11 1.4759(18)
C7 C8 1.5235(18)
C8 C9 1.538(2)
C8 H8A 0.9900
C8 H8B 0.9900
C9 C10 1.536(2)
C9 H9A 0.9900
C9 H9B 0.9900
C10 C11 1.5206(17)
C10 H10A 0.9900
C10 H10B 0.9900
C11 C12 1.3532(18)
C12 C21 1.4896(17)
C12 C13 1.5127(16)
C13 C14 1.5265(17)
C13 H13A 0.9900
C13 H13B 0.9900
C14 C15 1.3892(18)
C14 C19 1.4049(17)
C15 C16 1.4026(18)
C15 H15 0.9500
C16 C17 1.3913(19)
C16 H16 0.9500
C17 O5 1.3775(15)
C17 C18 1.396(2)
C18 C19 1.3844(18)
C18 H18 0.9500
C19 H19 0.9500
C20 O5 1.4263(19)
C20 H20A 0.9800
C20 H20B 0.9800
C20 H20C 0.9800
C21 C22 1.3990(17)
C21 C26 1.4073(17)
C22 C23 1.3920(18)
C22 H22 0.9500
C23 C24 1.3984(18)
C23 H23 0.9500
C24 O6 1.3683(15)
C24 C25 1.3995(18)
C25 C26 1.3829(18)
C25 H25 0.9500
C26 H26 0.9500
C27 O6 1.4309(16)
C27 H27A 0.9800
C27 H27B 0.9800
C27 H27C 0.9800
N1 N2 1.3832(15)
N2 H2N 0.916(19)
N3 O2 1.2211(16)
N3 O1 1.2421(15)
N4 O4 1.2244(18)
N4 O3 1.2297(18)

loop_
_geom_torsion_atom_site_label_1
_geom_torsion_atom_site_label_2
_geom_torsion_atom_site_label_3
_geom_torsion_atom_site_label_4
_geom_torsion
N2 C1 C2 C3 -179.47(12)
C6 C1 C2 C3 0.98(18)
N2 C1 C2 N3 1.69(19)
C6 C1 C2 N3 -177.86(11)
C1 C2 C3 C4 -0.74(19)
N3 C2 C3 C4 178.15(11)
C2 C3 C4 C5 -0.12(19)
C2 C3 C4 N4 -178.41(11)
C3 C4 C5 C6 0.70(19)
N4 C4 C5 C6 178.99(11)
C4 C5 C6 C1 -0.44(18)
N2 C1 C6 C5 -179.94(11)
C2 C1 C6 C5 -0.37(18)
N1 C7 C8 C9 -178.68(13)
C11 C7 C8 C9 -3.68(14)
C7 C8 C9 C10 23.17(14)
C8 C9 C10 C11 -33.78(14)
N1 C7 C11 C12 -28.0(2)
C8 C7 C11 C12 156.68(12)
N1 C7 C11 C10 157.85(12)
C8 C7 C11 C10 -17.48(14)
C9 C10 C11 C12 -142.79(13)
C9 C10 C11 C7 31.43(13)
C7 C11 C12 C21 178.53(11)
C10 C11 C12 C21 -8.47(18)
C7 C11 C12 C13 -2.81(19)
C10 C11 C12 C13 170.19(11)
C11 C12 C13 C14 96.27(14)
C21 C12 C13 C14 -85.04(13)
C12 C13 C14 C15 -22.69(17)
C12 C13 C14 C19 160.16(11)
C19 C14 C15 C16 0.1(2)
C13 C14 C15 C16 -177.09(12)
C14 C15 C16 C17 0.3(2)
C15 C16 C17 O5 178.93(13)
C15 C16 C17 C18 -0.6(2)
O5 C17 C18 C19 -178.95(12)
C16 C17 C18 C19 0.6(2)
C17 C18 C19 C14 -0.3(2)
C15 C14 C19 C18 -0.09(19)
C13 C14 C19 C18 177.21(12)
C11 C12 C21 C22 121.32(13)
C13 C12 C21 C22 -57.42(15)
C11 C12 C21 C26 -57.17(16)
C13 C12 C21 C26 124.08(12)
C26 C21 C22 C23 1.86(18)
C12 C21 C22 C23 -176.69(11)
C21 C22 C23 C24 -1.24(18)
C22 C23 C24 O6 177.51(11)
C22 C23 C24 C25 -0.84(18)
O6 C24 C25 C26 -176.27(11)
C23 C24 C25 C26 2.23(18)
C24 C25 C26 C21 -1.59(19)
C22 C21 C26 C25 -0.44(18)
C12 C21 C26 C25 178.11(11)
C11 C7 N1 N2 -177.61(11)
C8 C7 N1 N2 -3.18(19)
C2 C1 N2 N1 177.40(11)
C6 C1 N2 N1 -3.06(18)
C7 N1 N2 C1 172.93(11)
C3 C2 N3 O2 7.96(19)
C1 C2 N3 O2 -173.14(13)
C3 C2 N3 O1 -171.21(12)
C1 C2 N3 O1 7.68(19)
C3 C4 N4 O4 178.13(13)
C5 C4 N4 O4 -0.20(19)
C3 C4 N4 O3 0.41(19)
C5 C4 N4 O3 -177.93(13)
C16 C17 O5 C20 4.1(2)
C18 C17 O5 C20 -176.31(13)
C23 C24 O6 C27 -4.71(17)
C25 C24 O6 C27 173.70(11)
